data_4066945
loop_
_publ_author_name
'Kuppuswamy, Subramaniam'
'Ghiviriga, Ion'
'Abboud, Khalil A.'
'Veige, Adam S.'

_publ_section_title
;
 Activation of an Aryl C&#x2212;H Bond Converts Chelating Diphenolate
 Ligands Bound to Zirconium into Trianionic Pincer Ligands: \s-Donor
 Ligand Effects versus Thermolysis
;
_journal_issue 24
_journal_name_full Organometallics
_journal_page_first 6711
_journal_paper_doi 10.1021/om100732d
_journal_volume 29
_journal_year 2010
_chemical_formula_sum 'C58 H62 O4 Zr'
_chemical_formula_weight 914.30
_chemical_name_systematic
; 
 ? 
;
_space_group_IT_number 15
_symmetry_cell_setting monoclinic
_symmetry_space_group_name_Hall '-C 2yc'
_symmetry_space_group_name_H-M 'C 1 2/c 1'
_atom_sites_solution_hydrogens geom
_atom_sites_solution_primary direct
_atom_sites_solution_secondary difmap
_audit_creation_method SHELXL-97
_audit_update_record
;
2009-11-02 # Formatted by publCIF
;
_cell_angle_alpha 90.00
_cell_angle_beta 119.316(4)
_cell_angle_gamma 90.00
_cell_formula_units_Z 8
_cell_length_a 19.250(2)
_cell_length_b 15.6064(19)
_cell_length_c 18.149(3)
_cell_measurement_reflns_used 284
_cell_measurement_temperature 173(2)
_cell_measurement_theta_max 28.0
_cell_measurement_theta_min 2.0
_cell_volume 4754.1(11)
_computing_cell_refinement 'Bruker APEX2'
_computing_data_collection 'Bruker APEX2 (Bruker, 2008)'
_computing_data_reduction 'Bruker SAINT (Bruker, 2008)'
_computing_molecular_graphics 'Bruker SHELXTL'
_computing_publication_material 'Bruker SHELXTL'
_computing_structure_refinement 'Bruker SHELXTL'
_computing_structure_solution 'Bruker SHELXTL (Bruker, 2008)'
_diffrn_ambient_temperature 100(2)
_diffrn_measured_fraction_theta_full 0.999
_diffrn_measured_fraction_theta_max 0.999
_diffrn_measurement_device_type 'Bruker APEX-II CCD'
_diffrn_measurement_method '\w scans'
_diffrn_radiation_monochromator graphite
_diffrn_radiation_source 'fine-focus sealed tube'
_diffrn_radiation_type MoK\a
_diffrn_radiation_wavelength 0.71073
_diffrn_reflns_av_R_equivalents 0.0244
_diffrn_reflns_av_sigmaI/netI 0.0199
_diffrn_reflns_limit_h_max 24
_diffrn_reflns_limit_h_min -24
_diffrn_reflns_limit_k_max 20
_diffrn_reflns_limit_k_min -16
_diffrn_reflns_limit_l_max 23
_diffrn_reflns_limit_l_min -18
_diffrn_reflns_number 23052
_diffrn_reflns_theta_full 27.50
_diffrn_reflns_theta_max 27.50
_diffrn_reflns_theta_min 1.78
_exptl_absorpt_coefficient_mu 0.278
_exptl_absorpt_correction_T_max 0.9506
_exptl_absorpt_correction_T_min 0.933
_exptl_absorpt_correction_type numerical
_exptl_absorpt_process_details 'based on measured indexed crystal faces, Bruker SHELXTL  v6.12 (Bruker 2007)'
_exptl_crystal_colour yellow
_exptl_crystal_density_diffrn 1.277
_exptl_crystal_density_method 'not measured'
_exptl_crystal_description blocks
_exptl_crystal_F_000 1928
_exptl_crystal_size_max 0.25
_exptl_crystal_size_mid 0.19
_exptl_crystal_size_min 0.18
_refine_diff_density_max 0.358
_refine_diff_density_min -0.323
_refine_diff_density_rms 0.056
_refine_ls_extinction_method none
_refine_ls_goodness_of_fit_ref 1.064
_refine_ls_hydrogen_treatment mixed
_refine_ls_matrix_type full
_refine_ls_number_parameters 289
_refine_ls_number_reflns 5457
_refine_ls_number_restraints 0
_refine_ls_restrained_S_all 1.064
_refine_ls_R_factor_all 0.0271
_refine_ls_R_factor_gt 0.0251
_refine_ls_shift/su_max 0.002
_refine_ls_shift/su_mean 0.000
_refine_ls_structure_factor_coef Fsqd
_refine_ls_weighting_details 'calc w=1/[\s^2^(Fo^2^)+(0.0251P)^2^+5.4338P] where P=(Fo^2^+2Fc^2^)/3'
_refine_ls_weighting_scheme calc
_refine_ls_wR_factor_gt 0.0647
_refine_ls_wR_factor_ref 0.0661
_reflns_number_gt 5147
_reflns_number_total 5457
_reflns_threshold_expression I>2\s(I)
_cod_data_source_file om100732d_si_002.cif
_cod_data_source_block kuppu9
_cod_depositor_comments
;
The following automatic conversions were performed:

'_symmetry_cell_setting' value 'Monoclinic' changed to 'monoclinic'
according to /home/saulius/struct/CIF-dictionaries/cif_core.dic
dictionary named 'cif_core.dic' version 2.4.1 from 2010-06-29.

Automatic conversion script
Id: cif_fix_values 1715 2011-07-08 13:25:40Z adriana 
;
_cod_original_cell_volume 4754.0(11)
_cod_original_sg_symbol_H-M C2/c
_cod_database_code 4066945

loop_
_symmetry_equiv_pos_as_xyz
'x, y, z'
'x, -y, z+1/2'
'x+1/2, y+1/2, z'
'x+1/2, -y+1/2, z+1/2'
'-x, -y, -z'
'-x, y, -z-1/2'
'-x+1/2, -y+1/2, -z'
'-x+1/2, y+1/2, -z-1/2'

loop_
_atom_site_label
_atom_site_type_symbol
_atom_site_fract_x
_atom_site_fract_y
_atom_site_fract_z
_atom_site_U_iso_or_equiv
_atom_site_adp_type
_atom_site_occupancy
_atom_site_symmetry_multiplicity
_atom_site_calc_flag
_atom_site_refinement_flags
Zr1 Zr 1.0000 0.975789(10) 0.2500 0.01362(5) Uani 1 2 d S
O1 O 1.02799(5) 1.05198(6) 0.34735(5) 0.01730(18) Uani 1 1 d .
O2 O 0.89044(5) 0.93333(6) 0.21170(5) 0.01756(18) Uani 1 1 d .
C1 C 1.07643(7) 1.05683(8) 0.43330(8) 0.0180(2) Uani 1 1 d .
C2 C 1.10493(8) 1.13737(9) 0.47214(8) 0.0201(3) Uani 1 1 d .
C3 C 1.15972(8) 1.13732(10) 0.55882(9) 0.0254(3) Uani 1 1 d .
H3A H 1.1807 1.1905 0.5862 0.031 Uiso 1 1 calc R
C4 C 1.18442(8) 1.0627(1) 0.60603(8) 0.0270(3) Uani 1 1 d .
H4A H 1.2222 1.0652 0.6646 0.032 Uiso 1 1 calc R
C5 C 1.15414(8) 0.98461(10) 0.56802(8) 0.0247(3) Uani 1 1 d .
H5A H 1.1702 0.9336 0.6008 0.030 Uiso 1 1 calc R
C6 C 1.09980(8) 0.98028(9) 0.48120(8) 0.0197(3) Uani 1 1 d .
C7 C 1.07242(8) 0.89544(8) 0.43990(8) 0.0206(3) Uani 1 1 d .
C8 C 1.12445(8) 0.82597(9) 0.45817(9) 0.0245(3) Uani 1 1 d .
H8A H 1.1788 0.8316 0.5002 0.029 Uiso 1 1 calc R
C9 C 1.09699(9) 0.74890(9) 0.41515(10) 0.0276(3) Uani 1 1 d .
H9A H 1.1327 0.7020 0.4291 0.033 Uiso 1 1 calc R
C10 C 1.01809(9) 0.73917(9) 0.35192(9) 0.0252(3) Uani 1 1 d .
H10A H 1.0008 0.6868 0.3216 0.030 Uiso 1 1 calc R
C11 C 0.96446(8) 0.80695(8) 0.33335(8) 0.0207(3) Uani 1 1 d .
C12 C 0.99233(8) 0.88354(8) 0.37919(8) 0.0195(2) Uani 1 1 d .
H12 H 0.9551(9) 0.9273(10) 0.3714(10) 0.021(4) Uiso 1 1 d .
C13 C 0.87871(8) 0.80133(8) 0.26964(8) 0.0198(3) Uani 1 1 d .
C14 C 0.83234(9) 0.73160(9) 0.26753(9) 0.0245(3) Uani 1 1 d .
H14A H 0.8568 0.6832 0.3026 0.029 Uiso 1 1 calc R
C15 C 0.75072(9) 0.73301(9) 0.21434(9) 0.0266(3) Uani 1 1 d .
H15A H 0.7193 0.6849 0.2114 0.032 Uiso 1 1 calc R
C16 C 0.71485(8) 0.80516(9) 0.16512(9) 0.0240(3) Uani 1 1 d .
H16A H 0.6585 0.8061 0.1309 0.029 Uiso 1 1 calc R
C17 C 0.75857(8) 0.87645(8) 0.16413(8) 0.0188(2) Uani 1 1 d .
C18 C 0.84222(8) 0.87121(8) 0.21436(8) 0.0175(2) Uani 1 1 d .
C19 C 1.07749(8) 1.22156(9) 0.42250(9) 0.0249(3) Uani 1 1 d .
C20 C 0.98617(9) 1.22924(10) 0.38305(10) 0.0302(3) Uani 1 1 d .
H20A H 0.9717 1.2265 0.4278 0.045 Uiso 1 1 calc R
H20B H 0.9604 1.1821 0.3431 0.045 Uiso 1 1 calc R
H20C H 0.9684 1.2840 0.3532 0.045 Uiso 1 1 calc R
C21 C 1.11423(11) 1.30015(10) 0.48010(11) 0.0414(4) Uani 1 1 d .
H21A H 1.1724 1.2976 0.5064 0.062 Uiso 1 1 calc R
H21B H 1.0988 1.3003 0.5241 0.062 Uiso 1 1 calc R
H21C H 1.0949 1.3526 0.4464 0.062 Uiso 1 1 calc R
C22 C 1.10252(9) 1.22582(10) 0.35405(9) 0.0296(3) Uani 1 1 d .
H22A H 1.1606 1.2209 0.3806 0.044 Uiso 1 1 calc R
H22B H 1.0854 1.2806 0.3240 0.044 Uiso 1 1 calc R
H22C H 1.0775 1.1786 0.3139 0.044 Uiso 1 1 calc R
C23 C 0.71674(8) 0.95786(8) 0.11403(8) 0.0202(3) Uani 1 1 d .
C24 C 0.62535(8) 0.95043(10) 0.0716(1) 0.0278(3) Uani 1 1 d .
H24A H 0.6074 0.9013 0.0331 0.042 Uiso 1 1 calc R
H24B H 0.6009 1.0029 0.0397 0.042 Uiso 1 1 calc R
H24C H 0.6097 0.9424 0.1150 0.042 Uiso 1 1 calc R
C25 C 0.74213(8) 1.03595(8) 0.17396(9) 0.0234(3) Uani 1 1 d .
H25A H 0.8002 1.0424 0.2019 0.035 Uiso 1 1 calc R
H25B H 0.7256 1.0272 0.2166 0.035 Uiso 1 1 calc R
H25C H 0.7167 1.0878 0.1413 0.035 Uiso 1 1 calc R
C26 C 0.73848(8) 0.97517(9) 0.04456(9) 0.0237(3) Uani 1 1 d .
H26A H 0.7226 0.9261 0.0060 0.036 Uiso 1 1 calc R
H26B H 0.7961 0.9838 0.0703 0.036 Uiso 1 1 calc R
H26C H 0.7106 1.0267 0.0130 0.036 Uiso 1 1 calc R
C27 C 0.07373(12) 0.50041(14) 0.32018(11) 0.0479(5) Uani 1 1 d .
H27A H 0.1252 0.5005 0.3687 0.057 Uiso 1 1 calc R
C28 C 0.00795(12) 0.50024(13) 0.32937(11) 0.0449(4) Uani 1 1 d .
H28A H 0.0132 0.4999 0.3842 0.054 Uiso 1 1 calc R
C29 C -0.06634(12) 0.50053(15) 0.25904(13) 0.0521(5) Uani 1 1 d .
H29A H -0.1126 0.5008 0.2652 0.063 Uiso 1 1 calc R

loop_
_atom_site_aniso_label
_atom_site_aniso_U_11
_atom_site_aniso_U_22
_atom_site_aniso_U_33
_atom_site_aniso_U_23
_atom_site_aniso_U_13
_atom_site_aniso_U_12
Zr1 0.01448(9) 0.01158(8) 0.01333(8) 0.000 0.00566(6) 0.000
O1 0.0193(4) 0.0158(4) 0.0136(4) -0.0003(3) 0.0056(3) 0.0012(3)
O2 0.0178(4) 0.0153(4) 0.0185(4) 0.0009(3) 0.0081(4) -0.0017(3)
C1 0.0161(6) 0.0224(6) 0.0147(6) -0.0008(5) 0.0070(5) 0.0018(5)
C2 0.0181(6) 0.0228(6) 0.0188(6) -0.0034(5) 0.0085(5) 0.0009(5)
C3 0.0226(7) 0.0315(7) 0.0193(6) -0.0080(5) 0.0080(6) -0.0020(6)
C4 0.0227(7) 0.0404(8) 0.0137(6) -0.0015(6) 0.0057(5) 0.0009(6)
C5 0.0225(7) 0.0329(8) 0.0171(6) 0.0052(5) 0.0085(5) 0.0030(6)
C6 0.0178(6) 0.0240(7) 0.0166(6) 0.0016(5) 0.0079(5) 0.0009(5)
C7 0.0230(6) 0.0210(6) 0.0181(6) 0.0064(5) 0.0102(5) 0.0008(5)
C8 0.0217(6) 0.0244(7) 0.0232(7) 0.0097(5) 0.0079(5) 0.0030(5)
C9 0.0278(7) 0.0196(6) 0.0341(8) 0.0109(6) 0.0142(6) 0.0074(5)
C10 0.0290(7) 0.0163(6) 0.0301(7) 0.0055(5) 0.0144(6) 0.0020(5)
C11 0.0233(6) 0.0183(6) 0.0213(6) 0.0061(5) 0.0115(5) 0.0007(5)
C12 0.0216(6) 0.0179(6) 0.0191(6) 0.0050(5) 0.0101(5) 0.0019(5)
C13 0.0224(6) 0.0167(6) 0.0214(6) -0.0008(5) 0.0115(5) -0.0009(5)
C14 0.0319(7) 0.0162(6) 0.0259(7) 0.0015(5) 0.0144(6) -0.0028(5)
C15 0.0301(7) 0.0202(6) 0.0292(7) -0.0035(5) 0.0144(6) -0.0104(6)
C16 0.0222(6) 0.0243(7) 0.0243(7) -0.0044(5) 0.0103(6) -0.0069(5)
C17 0.0214(6) 0.0174(6) 0.0178(6) -0.0031(5) 0.0098(5) -0.0020(5)
C18 0.0211(6) 0.0145(6) 0.0183(6) -0.0025(5) 0.0108(5) -0.0026(5)
C19 0.0271(7) 0.0186(6) 0.0230(7) -0.0046(5) 0.0075(6) 0.0000(5)
C20 0.0293(7) 0.0272(7) 0.0302(7) -0.0009(6) 0.0116(6) 0.0093(6)
C21 0.0507(10) 0.0229(8) 0.0333(9) -0.0096(6) 0.0072(8) -0.0028(7)
C22 0.0313(8) 0.0249(7) 0.0288(7) 0.0015(6) 0.0118(6) -0.0049(6)
C23 0.0179(6) 0.0200(6) 0.0200(6) -0.0022(5) 0.0073(5) -0.0005(5)
C24 0.0200(7) 0.0293(7) 0.0296(7) -0.0029(6) 0.0088(6) 0.0008(6)
C25 0.0241(7) 0.0188(6) 0.0243(7) -0.0017(5) 0.0095(6) 0.0024(5)
C26 0.0246(7) 0.0246(7) 0.0197(6) 0.0012(5) 0.0092(5) 0.0022(5)
C27 0.0424(10) 0.0585(12) 0.0282(8) -0.0029(8) 0.0061(8) -0.0136(9)
C28 0.0576(12) 0.0520(11) 0.0250(8) 0.0017(8) 0.0201(8) 0.0029(9)
C29 0.0443(11) 0.0734(14) 0.0442(11) 0.0083(10) 0.0261(9) 0.0172(10)

loop_
_atom_type_symbol
_atom_type_description
_atom_type_scat_dispersion_real
_atom_type_scat_dispersion_imag
_atom_type_scat_source
C C 0.0033 0.0016 'International Tables Vol C Tables 4.2.6.8 and 6.1.1.4'
H H 0.0000 0.0000 'International Tables Vol C Tables 4.2.6.8 and 6.1.1.4'
O O 0.0106 0.0060 'International Tables Vol C Tables 4.2.6.8 and 6.1.1.4'
Zr Zr -2.9673 0.5597 'International Tables Vol C Tables 4.2.6.8 and 6.1.1.4'

loop_
_geom_angle_atom_site_label_1
_geom_angle_atom_site_label_2
_geom_angle_atom_site_label_3
_geom_angle
_geom_angle_site_symmetry_1
_geom_angle_site_symmetry_3
O1 Zr1 O1 105.89(5) . 6_756
O1 Zr1 O2 107.01(4) . .
O1 Zr1 O2 96.32(4) 6_756 .
O1 Zr1 O2 96.32(4) . 6_756
O1 Zr1 O2 107.01(4) 6_756 6_756
O2 Zr1 O2 140.97(5) . 6_756
O1 Zr1 C12 161.97(4) . 6_756
O1 Zr1 C12 70.44(4) 6_756 6_756
O2 Zr1 C12 91.01(4) . 6_756
O2 Zr1 C12 68.95(4) 6_756 6_756
O1 Zr1 C12 70.44(4) . .
O1 Zr1 C12 161.97(4) 6_756 .
O2 Zr1 C12 68.95(4) . .
O2 Zr1 C12 91.01(4) 6_756 .
C12 Zr1 C12 118.51(6) 6_756 .
C1 O1 Zr1 141.86(8) . .
C18 O2 Zr1 148.56(8) . .
O1 C1 C2 119.83(11) . .
O1 C1 C6 119.10(11) . .
C2 C1 C6 121.01(12) . .
C3 C2 C1 117.03(12) . .
C3 C2 C19 120.90(12) . .
C1 C2 C19 122.07(11) . .
C4 C3 C2 122.47(13) . .
C5 C4 C3 120.00(13) . .
C4 C5 C6 120.26(13) . .
C5 C6 C1 119.17(12) . .
C5 C6 C7 119.67(12) . .
C1 C6 C7 121.01(12) . .
C12 C7 C8 117.87(13) . .
C12 C7 C6 119.81(12) . .
C8 C7 C6 122.30(12) . .
C9 C8 C7 120.36(13) . .
C8 C9 C10 121.24(13) . .
C9 C10 C11 119.63(13) . .
C10 C11 C12 118.56(13) . .
C10 C11 C13 123.46(12) . .
C12 C11 C13 117.95(12) . .
C7 C12 C11 122.21(12) . .
C7 C12 Zr1 95.79(8) . .
C11 C12 Zr1 95.88(8) . .
C14 C13 C18 119.53(12) . .
C14 C13 C11 121.33(12) . .
C18 C13 C11 118.95(11) . .
C15 C14 C13 119.93(13) . .
C14 C15 C16 119.82(13) . .
C15 C16 C17 122.57(13) . .
C16 C17 C18 116.64(12) . .
C16 C17 C23 121.27(12) . .
C18 C17 C23 122.02(11) . .
O2 C18 C17 121.24(11) . .
O2 C18 C13 117.69(11) . .
C17 C18 C13 121.07(11) . .
C2 C19 C22 110.94(11) . .
C2 C19 C21 111.84(12) . .
C22 C19 C21 107.00(13) . .
C2 C19 C20 108.99(12) . .
C22 C19 C20 110.96(12) . .
C21 C19 C20 107.05(12) . .
C26 C23 C17 110.87(11) . .
C26 C23 C24 107.86(11) . .
C17 C23 C24 111.83(11) . .
C26 C23 C25 108.66(11) . .
C17 C23 C25 109.96(10) . .
C24 C23 C25 107.54(11) . .
C28 C27 C29 120.29(18) . 6_556
C27 C28 C29 119.73(17) . .
C28 C29 C27 119.98(18) . 6_556

loop_
_geom_bond_atom_site_label_1
_geom_bond_atom_site_label_2
_geom_bond_distance
_geom_bond_site_symmetry_2
Zr1 O1 1.9733(9) .
Zr1 O1 1.9733(9) 6_756
Zr1 O2 1.9835(9) .
Zr1 O2 1.9835(9) 6_756
Zr1 C12 2.8162(13) 6_756
Zr1 C12 2.8162(13) .
O1 C1 1.3726(15) .
O2 C18 1.3594(15) .
C1 C2 1.4139(18) .
C1 C6 1.4149(18) .
C2 C3 1.4009(18) .
C2 C19 1.5334(19) .
C3 C4 1.385(2) .
C4 C5 1.381(2) .
C5 C6 1.4027(18) .
C6 C7 1.4852(19) .
C7 C12 1.4006(18) .
C7 C8 1.4012(19) .
C8 C9 1.390(2) .
C9 C10 1.393(2) .
C10 C11 1.3992(19) .
C11 C12 1.4042(19) .
C11 C13 1.4833(18) .
C13 C14 1.3960(18) .
C13 C18 1.4140(18) .
C14 C15 1.384(2) .
C15 C16 1.392(2) .
C16 C17 1.4003(18) .
C17 C18 1.4117(18) .
C17 C23 1.5403(18) .
C19 C22 1.538(2) .
C19 C21 1.5405(19) .
C19 C20 1.544(2) .
C23 C26 1.5344(19) .
C23 C24 1.5410(18) .
C23 C25 1.5449(18) .
C27 C28 1.356(3) .
C27 C29 1.374(3) 6_556
C28 C29 1.374(3) .
C29 C27 1.374(3) 6_556
